data_4088286
loop_
_publ_author_name
'Gruber, Stefan'

_publ_section_title
;
 Synthesis, NMR, and X-ray Studies of Iridium Dihydride C,N and N,P Ligand
 Complexes
;
_journal_issue 5
_journal_name_full Organometallics
_journal_page_first 699
_journal_paper_doi 10.1021/acs.organomet.5b00989
_journal_volume 35
_journal_year 2016
_chemical_absolute_configuration ad
_chemical_formula_moiety 'C32 H12 B F24, C26 H40 Ir N O P'
_chemical_formula_sum 'C58 H52 B F24 Ir N O P'
_chemical_formula_weight 1469.01
_space_group_IT_number 4
_space_group_name_Hall 'P 2yb'
_space_group_name_H-M_alt 'P 1 21 1'
_symmetry_cell_setting monoclinic
_symmetry_space_group_name_Hall 'P 2yb'
_symmetry_space_group_name_H-M 'P 1 21 1'
_atom_sites_solution_hydrogens difmap
_atom_sites_solution_primary direct
_cell_angle_alpha 90
_cell_angle_beta 101.310(2)
_cell_angle_gamma 90
_cell_formula_units_Z 2
_cell_length_a 12.6765(11)
_cell_length_b 18.1773(16)
_cell_length_c 12.9092(11)
_cell_measurement_reflns_used 13084
_cell_measurement_temperature 123
_cell_measurement_theta_max 27
_cell_measurement_theta_min 1
_cell_volume 2916.8(4)
_computing_cell_refinement 'Apex2 (Bruker AXS, 2006)'
_computing_data_collection 'Apex2 (Bruker AXS, 2006)'
_computing_data_reduction 'Apex2 (Bruker AXS, 2006)'
_computing_molecular_graphics 'CAMERON (Watkin et al., 1996)'
_computing_publication_material 'CRYSTALS (Betteridge et al., 2003)'
_computing_structure_refinement 'CRYSTALS (Betteridge et al., 2003)'
_computing_structure_solution 'SIR92 (Altomare et al., 1994)'
_diffrn_ambient_temperature 123
_diffrn_measured_fraction_theta_full 0.982
_diffrn_measured_fraction_theta_max 0.961
_diffrn_measurement_device Area
_diffrn_measurement_device_type 'Bruker Kappa Apex2'
_diffrn_measurement_method '\f & \w scans'
_diffrn_radiation_monochromator graphite
_diffrn_radiation_type 'Cu K\a'
_diffrn_radiation_wavelength 1.54178
_diffrn_reflns_av_R_equivalents 0.029
_diffrn_reflns_limit_h_max 14
_diffrn_reflns_limit_h_min -14
_diffrn_reflns_limit_k_max 21
_diffrn_reflns_limit_k_min -21
_diffrn_reflns_limit_l_max 15
_diffrn_reflns_limit_l_min -15
_diffrn_reflns_number 32629
_diffrn_reflns_theta_full 66.500
_diffrn_reflns_theta_max 68.301
_diffrn_reflns_theta_min 3.491
_diffrn_standards_number 0
_exptl_absorpt_coefficient_mu 5.760
_exptl_absorpt_correction_T_max 0.79
_exptl_absorpt_correction_T_min 0.45
_exptl_absorpt_correction_type multi-scan
_exptl_absorpt_process_details 'SADABS (Siemens, 1996)'
_exptl_crystal_colour orange
_exptl_crystal_density_diffrn 1.673
_exptl_crystal_density_method 'not measured'
_exptl_crystal_description block
_exptl_crystal_F_000 1456
_exptl_crystal_size_max 0.200
_exptl_crystal_size_mid 0.140
_exptl_crystal_size_min 0.040
_refine_diff_density_max 1.46
_refine_diff_density_min -0.90
_refine_ls_abs_structure_details 'Flack (1983), 4431 Friedel-pairs'
_refine_ls_abs_structure_Flack -0.001(4)
_refine_ls_extinction_method None
_refine_ls_goodness_of_fit_ref 1.0896
_refine_ls_hydrogen_treatment noref
_refine_ls_matrix_type full
_refine_ls_number_parameters 785
_refine_ls_number_reflns 9506
_refine_ls_number_restraints 1
_refine_ls_R_factor_all 0.0217
_refine_ls_R_factor_gt 0.0216
_refine_ls_shift/su_max 0.0294010
_refine_ls_shift/su_mean 0.0006054
_refine_ls_structure_factor_coef F
_refine_ls_weighting_details
;
 Method, part 1, Chebychev polynomial, (Watkin, 1994, Prince, 1982) 
 [weight] = 1.0/[A~0~*T~0~(x)+A~1~*T~1~(x) ... +A~n-1~]*T~n-1~(x)] 
 where A~i~ are the Chebychev coefficients listed below and x= Fcalc/Fmax 
 Method = Robust Weighting (Prince, 1982) 
 W = [weight] * [1-(deltaF/6*sigmaF)^2^]^2^ 
 A~i~ are: 
 0.167 0.135 0.521E-01 
;
_refine_ls_weighting_scheme calc
_refine_ls_wR_factor_all 0.0250
_refine_ls_wR_factor_gt 0.0249
_refine_ls_wR_factor_ref 0.0247
_reflns_limit_h_max 14
_reflns_limit_h_min -14
_reflns_limit_k_max 21
_reflns_limit_k_min -21
_reflns_limit_l_max 15
_reflns_limit_l_min 0
_reflns_number_gt 9647
_reflns_number_total 9743
_reflns_threshold_expression I>2.0\s(I)
_oxford_diffrn_Wilson_B_factor 0.00
_oxford_diffrn_Wilson_scale 0.00
_oxford_refine_ls_r_factor_ref 0.0214
_oxford_refine_ls_scale 0.10132(6)
_oxford_reflns_number_all 9695
_oxford_reflns_threshold_expression_ref I>0.0\s(I)
_cod_data_source_file om5b00989_si_002.cif
_cod_data_source_block 1
_cod_original_sg_symbol_H-M 'P 21'
_cod_original_formula_sum 'C58 H52 B1 F24 Ir1 N1 O1 P1'
_cod_database_code 4088286

loop_
_symmetry_equiv_pos_as_xyz
x,y,z
-x,y+1/2,-z

loop_
_atom_site_label
_atom_site_type_symbol
_atom_site_fract_x
_atom_site_fract_y
_atom_site_fract_z
_atom_site_U_iso_or_equiv
_atom_site_occupancy
_atom_site_adp_type
C1 C 0.8122(3) 0.14206(18) 1.0736(3) 0.0312 1.0000 Uani
C2 C 1.0106(3) 0.13662(19) 1.1165(3) 0.0347 1.0000 Uani
C3 C 0.9041(3) 0.0716(2) 1.2315(3) 0.0398 1.0000 Uani
C4 C 0.9094(3) 0.14015(19) 1.1655(3) 0.0259 1.0000 Uani
C5 C 0.7077(3) 0.2214(2) 1.2842(3) 0.0356 1.0000 Uani
C6 C 0.8485(3) 0.1672(3) 1.4261(3) 0.0460 1.0000 Uani
C7 C 0.8427(3) 0.3022(2) 1.4004(3) 0.0382 1.0000 Uani
C8 C 0.8251(3) 0.2278(2) 1.3427(2) 0.0312 1.0000 Uani
C9 C 1.0513(3) 0.2217(2) 1.3305(3) 0.0301 1.0000 Uani
C10 C 1.1287(2) 0.26115(18) 1.2783(2) 0.0258 1.0000 Uani
C11 C 1.2894(3) 0.2886(2) 1.2419(3) 0.0351 1.0000 Uani
C12 C 1.2028(2) 0.3396(3) 1.1777(2) 0.0289 1.0000 Uani
C13 C 1.2045(2) 0.3402(3) 1.0609(3) 0.0345 1.0000 Uani
C14 C 1.2316(3) 0.4044(3) 1.0133(4) 0.0524 1.0000 Uani
C15 C 1.2297(4) 0.4068(4) 0.9068(5) 0.0743 1.0000 Uani
C16 C 1.2011(3) 0.3476(5) 0.8467(4) 0.0765 1.0000 Uani
C17 C 1.1757(4) 0.2817(3) 0.8905(4) 0.0617 1.0000 Uani
C18 C 1.1782(3) 0.2788(3) 0.9996(3) 0.0427 1.0000 Uani
Ir1 Ir 0.937978(7) 0.33459(2) 1.150890(7) 0.0175 1.0000 Uani
P1 P 0.91695(6) 0.22795(5) 1.24421(5) 0.0208 1.0000 Uani
N1 N 1.10148(19) 0.30798(14) 1.2031(2) 0.0218 1.0000 Uani
O1 O 1.23235(17) 0.24770(14) 1.31189(18) 0.0330 1.0000 Uani
C19 C 0.7833(2) 0.38467(17) 1.1437(3) 0.0245 1.0000 Uani
C20 C 0.77907(18) 0.3377(3) 1.0561(2) 0.0228 1.0000 Uani
C21 C 0.7820(2) 0.36181(18) 0.9452(2) 0.0281 1.0000 Uani
C22 C 0.8619(3) 0.42422(19) 0.9428(3) 0.0310 1.0000 Uani
C23 C 0.9613(2) 0.41528(17) 1.0284(3) 0.0260 1.0000 Uani
C24 C 0.9788(2) 0.44925(17) 1.1254(3) 0.0273 1.0000 Uani
C25 C 0.8991(3) 0.4990(2) 1.1655(3) 0.0342 1.0000 Uani
C26 C 0.7850(3) 0.46838(19) 1.1403(3) 0.0336 1.0000 Uani
H92 H 1.0508 0.2430 1.3978 0.0369 1.0000 Uiso
H91 H 1.0732 0.1712 1.3411 0.0373 1.0000 Uiso
H112 H 1.3482 0.3151 1.2817 0.0438 1.0000 Uiso
H111 H 1.3116 0.2544 1.1936 0.0440 1.0000 Uiso
H121 H 1.2129 0.3879 1.2062 0.0354 1.0000 Uiso
H141 H 1.2502 0.4454 1.0543 0.0617 1.0000 Uiso
H151 H 1.2473 0.4494 0.8762 0.0874 1.0000 Uiso
H161 H 1.1992 0.3505 0.7747 0.0906 1.0000 Uiso
H171 H 1.1576 0.2413 0.8499 0.0736 1.0000 Uiso
H181 H 1.1625 0.2357 1.0303 0.0515 1.0000 Uiso
H23 H 1.0075 0.0941 1.0717 0.0528 1.0000 Uiso
H21 H 1.0160 0.1778 1.0738 0.0528 1.0000 Uiso
H11 H 0.8084 0.0968 1.0357 0.0485 1.0000 Uiso
H13 H 0.7472 0.1486 1.0991 0.0485 1.0000 Uiso
H12 H 0.8188 0.1811 1.0261 0.0484 1.0000 Uiso
H32 H 0.9184 0.0297 1.1917 0.0615 1.0000 Uiso
H31 H 0.9584 0.0729 1.2946 0.0618 1.0000 Uiso
H33 H 0.8356 0.0656 1.2507 0.0616 1.0000 Uiso
H72 H 0.7897 0.3096 1.4425 0.0587 1.0000 Uiso
H71 H 0.9116 0.3044 1.4464 0.0585 1.0000 Uiso
H73 H 0.8379 0.3421 1.3541 0.0583 1.0000 Uiso
H63 H 0.8087 0.1751 1.4802 0.0686 1.0000 Uiso
H61 H 0.9225 0.1648 1.4569 0.0689 1.0000 Uiso
H62 H 0.8254 0.1213 1.3933 0.0677 1.0000 Uiso
H52 H 0.6619 0.2318 1.3329 0.0546 1.0000 Uiso
H51 H 0.6904 0.2557 1.2275 0.0544 1.0000 Uiso
H53 H 0.6922 0.1731 1.2576 0.0545 1.0000 Uiso
H191 H 0.7419 0.3663 1.1969 0.0303 1.0000 Uiso
H201 H 0.7371 0.2927 1.0590 0.0278 1.0000 Uiso
H211 H 0.8021 0.3210 0.9071 0.0337 1.0000 Uiso
H212 H 0.7123 0.3766 0.9115 0.0336 1.0000 Uiso
H222 H 0.8274 0.4709 0.9528 0.0375 1.0000 Uiso
H221 H 0.8830 0.4247 0.8759 0.0376 1.0000 Uiso
H231 H 1.0249 0.4054 1.0004 0.0310 1.0000 Uiso
H241 H 1.0529 0.4609 1.1563 0.0340 1.0000 Uiso
H251 H 0.9206 0.5038 1.2390 0.0406 1.0000 Uiso
H252 H 0.9015 0.5454 1.1335 0.0406 1.0000 Uiso
H262 H 0.7467 0.4873 1.1921 0.0417 1.0000 Uiso
H261 H 0.7503 0.4850 1.0706 0.0410 1.0000 Uiso
H22 H 1.0745 0.1334 1.1695 0.0524 1.0000 Uiso
B1 B 0.5146(3) 0.31017(17) 0.6369(2) 0.0178 1.0000 Uani
C27 C 0.4577(2) 0.37078(16) 0.5493(2) 0.0180 1.0000 Uani
C28 C 0.5010(2) 0.39853(16) 0.4658(2) 0.0221 1.0000 Uani
C29 C 0.4442(3) 0.44579(18) 0.3904(2) 0.0280 1.0000 Uani
C30 C 0.3392(3) 0.46538(17) 0.3925(2) 0.0285 1.0000 Uani
C31 C 0.2924(2) 0.43677(17) 0.4720(2) 0.0241 1.0000 Uani
C32 C 0.3512(2) 0.39157(16) 0.5490(2) 0.0208 1.0000 Uani
C33 C 0.4942(3) 0.4729(2) 0.3009(3) 0.0391 1.0000 Uani
C34 C 0.1757(3) 0.45058(19) 0.4738(3) 0.0321 1.0000 Uani
C35 C 0.4503(2) 0.23425(15) 0.5943(2) 0.0190 1.0000 Uani
C36 C 0.4781(2) 0.19406(15) 0.5117(2) 0.0192 1.0000 Uani
C37 C 0.4145(2) 0.13690(16) 0.4620(2) 0.0214 1.0000 Uani
C38 C 0.3200(2) 0.11695(16) 0.4936(2) 0.0238 1.0000 Uani
C39 C 0.2909(2) 0.15674(17) 0.5754(2) 0.0239 1.0000 Uani
C40 C 0.3546(2) 0.21317(15) 0.6250(2) 0.0197 1.0000 Uani
C41 C 0.4478(3) 0.09948(16) 0.3702(2) 0.0266 1.0000 Uani
C42 C 0.1881(3) 0.1398(2) 0.6120(3) 0.0311 1.0000 Uani
C43 C 0.49753(16) 0.3330(2) 0.75606(17) 0.0170 1.0000 Uani
C44 C 0.4961(2) 0.28051(16) 0.8349(2) 0.0185 1.0000 Uani
C45 C 0.4913(3) 0.3000(2) 0.9378(3) 0.0201 1.0000 Uani
C46 C 0.4907(3) 0.37341(19) 0.9678(2) 0.0190 1.0000 Uani
C47 C 0.4924(2) 0.42643(16) 0.8911(2) 0.0207 1.0000 Uani
C48 C 0.4946(2) 0.40649(16) 0.7874(2) 0.0179 1.0000 Uani
C49 C 0.4859(2) 0.23995(18) 1.0157(2) 0.0257 1.0000 Uani
C50 C 0.4918(3) 0.50650(17) 0.9179(2) 0.0282 1.0000 Uani
C51 C 0.6448(2) 0.30327(16) 0.6501(2) 0.0184 1.0000 Uani
C52 C 0.6988(2) 0.23765(16) 0.6851(2) 0.0194 1.0000 Uani
C53 C 0.8108(2) 0.23316(16) 0.7099(2) 0.0201 1.0000 Uani
C54 C 0.8740(2) 0.29405(17) 0.6979(2) 0.0209 1.0000 Uani
C55 C 0.8226(2) 0.35892(15) 0.6631(2) 0.0201 1.0000 Uani
C56 C 0.7104(2) 0.36351(16) 0.6418(2) 0.0195 1.0000 Uani
C57 C 0.8679(2) 0.16400(17) 0.7534(3) 0.0251 1.0000 Uani
C58 C 0.8859(3) 0.42593(17) 0.6442(3) 0.0263 1.0000 Uani
H281 H 0.5704 0.3848 0.4598 0.0280 1.0000 Uiso
H301 H 0.3004 0.4958 0.3411 0.0359 1.0000 Uiso
H321 H 0.3182 0.3743 0.6038 0.0257 1.0000 Uiso
H361 H 0.5397 0.2064 0.4882 0.0232 1.0000 Uiso
H381 H 0.2791 0.0784 0.4617 0.0285 1.0000 Uiso
H401 H 0.3331 0.2381 0.6802 0.0236 1.0000 Uiso
H441 H 0.5001 0.2311 0.8181 0.0227 1.0000 Uiso
H461 H 0.4897 0.3858 1.0372 0.0219 1.0000 Uiso
H481 H 0.4951 0.4429 0.7375 0.0216 1.0000 Uiso
H521 H 0.6590 0.1956 0.6926 0.0246 1.0000 Uiso
H541 H 0.9490 0.2907 0.7129 0.0261 1.0000 Uiso
H561 H 0.6785 0.4087 0.6218 0.0234 1.0000 Uiso
F1 F 0.5996(3) 0.4799(2) 0.3273(2) 0.0868 1.0000 Uani
F2 F 0.4656(4) 0.5398(2) 0.2709(4) 0.1121 1.0000 Uani
F3 F 0.4759(4) 0.4309(2) 0.2214(2) 0.1367 1.0000 Uani
F4 F 0.1343(2) 0.5050(2) 0.4118(3) 0.0969 1.0000 Uani
F5 F 0.1165(2) 0.39199(17) 0.4487(3) 0.0858 1.0000 Uani
F6 F 0.1606(2) 0.46902(19) 0.5688(2) 0.0629 1.0000 Uani
F7 F 0.4497(2) 0.14546(13) 0.29069(16) 0.0390 1.0000 Uani
F8 F 0.3838(2) 0.04401(13) 0.33184(19) 0.0511 1.0000 Uani
F9 F 0.54759(18) 0.07140(13) 0.39444(16) 0.0457 1.0000 Uani
F10 F 0.12326(17) 0.20057(14) 0.60234(19) 0.0454 1.0000 Uani
F11 F 0.1294(2) 0.08837(16) 0.5571(2) 0.0701 1.0000 Uani
F12 F 0.20406(18) 0.12393(14) 0.71420(18) 0.0489 1.0000 Uani
F13 F 0.39721(16) 0.19854(12) 0.98869(18) 0.0436 1.0000 Uani
F14 F 0.56911(15) 0.19355(11) 1.02512(15) 0.0354 1.0000 Uani
F15 F 0.48530(19) 0.26537(12) 1.11355(15) 0.0425 1.0000 Uani
F16 F 0.4756(3) 0.51902(12) 1.01484(17) 0.0604 1.0000 Uani
F17 F 0.58543(19) 0.53894(11) 0.9122(2) 0.0475 1.0000 Uani
F18 F 0.41775(19) 0.54374(11) 0.85080(17) 0.0448 1.0000 Uani
F19 F 0.80103(17) 0.10909(11) 0.7626(2) 0.0480 1.0000 Uani
F20 F 0.9263(2) 0.17461(13) 0.85051(18) 0.0523 1.0000 Uani
F21 F 0.93620(19) 0.14035(13) 0.69586(19) 0.0491 1.0000 Uani
F22 F 0.98999(16) 0.41846(12) 0.6843(2) 0.0500 1.0000 Uani
F23 F 0.85307(15) 0.48675(10) 0.68700(18) 0.0343 1.0000 Uani
F24 F 0.8772(2) 0.44086(13) 0.54187(17) 0.0538 1.0000 Uani

loop_
_atom_site_aniso_label
_atom_site_aniso_U_11
_atom_site_aniso_U_22
_atom_site_aniso_U_33
_atom_site_aniso_U_23
_atom_site_aniso_U_13
_atom_site_aniso_U_12
C1 0.0338(18) 0.0242(15) 0.0323(17) -0.0062(13) -0.0016(14) 0.0007(13)
C2 0.0317(18) 0.0280(17) 0.045(2) -0.0085(14) 0.0086(15) 0.0021(14)
C3 0.0361(19) 0.0284(18) 0.051(2) 0.0092(16) -0.0004(16) -0.0002(14)
C4 0.0213(15) 0.0204(17) 0.0355(18) -0.0031(14) 0.0044(13) -0.0001(14)
C5 0.0283(17) 0.052(2) 0.0282(16) 0.0014(15) 0.0096(13) -0.0029(15)
C6 0.038(2) 0.069(3) 0.0320(18) 0.0141(18) 0.0106(15) -0.0053(18)
C7 0.0340(18) 0.061(2) 0.0216(15) -0.0092(14) 0.0118(13) -0.0060(16)
C8 0.0234(16) 0.050(2) 0.0220(15) -0.0003(14) 0.0098(12) -0.0097(14)
C9 0.0253(16) 0.0395(19) 0.0236(14) 0.0060(13) -0.0001(12) -0.0019(13)
C10 0.0181(14) 0.0345(16) 0.0227(14) -0.0014(12) -0.0009(11) 0.0010(12)
C11 0.0181(15) 0.044(2) 0.0430(19) 0.0131(16) 0.0054(13) -0.0031(13)
C12 0.0164(12) 0.0260(15) 0.0442(15) 0.0046(19) 0.0061(10) -0.0025(17)
C13 0.0133(12) 0.047(2) 0.0468(16) 0.017(2) 0.0137(11) 0.0098(19)
C14 0.0188(19) 0.066(3) 0.077(3) 0.042(2) 0.0203(19) 0.0127(18)
C15 0.024(2) 0.115(5) 0.088(4) 0.070(4) 0.023(2) 0.025(3)
C16 0.0263(19) 0.153(7) 0.055(3) 0.061(4) 0.0210(18) 0.033(3)
C17 0.030(2) 0.112(4) 0.047(2) 0.007(3) 0.0162(19) 0.018(2)
C18 0.025(2) 0.064(3) 0.042(2) 0.0110(19) 0.0146(16) 0.0106(18)
Ir1 0.01458(6) 0.01937(6) 0.01870(6) -0.00205(6) 0.00365(3) -0.00010(6)
P1 0.0172(3) 0.0263(4) 0.0184(3) 0.0027(3) 0.0019(3) -0.0020(3)
N1 0.0125(11) 0.0262(12) 0.0264(12) 0.0019(9) 0.0029(9) -0.0010(8)
O1 0.0198(11) 0.0432(14) 0.0343(12) 0.0099(10) 0.0010(9) -0.0016(9)
C19 0.0145(14) 0.0282(16) 0.0320(16) 0.0002(12) 0.0077(11) 0.0038(11)
C20 0.0117(10) 0.0257(13) 0.0293(12) -0.0008(18) 0.0003(9) 0.0034(17)
C21 0.0227(15) 0.0353(16) 0.0238(15) -0.0023(12) -0.0013(12) 0.0044(11)
C22 0.0277(16) 0.0357(17) 0.0305(16) 0.0071(13) 0.0075(13) 0.0082(13)
C23 0.0188(14) 0.0263(15) 0.0345(16) 0.0069(13) 0.0096(12) 0.0017(11)
C24 0.0179(14) 0.0178(14) 0.0459(19) 0.0017(13) 0.0056(13) -0.0002(11)
C25 0.035(2) 0.0187(18) 0.048(2) -0.0105(16) 0.0060(16) 0.0018(15)
C26 0.0279(17) 0.0293(17) 0.046(2) -0.0094(14) 0.0121(14) 0.0057(13)
B1 0.0200(15) 0.0173(14) 0.0179(15) -0.0012(10) 0.0084(12) -0.0035(10)
C27 0.0194(14) 0.0180(13) 0.0169(13) -0.0067(11) 0.0041(10) -0.0034(11)
C28 0.0240(15) 0.0213(14) 0.0216(14) -0.0052(11) 0.0061(11) -0.0034(11)
C29 0.0376(18) 0.0285(16) 0.0183(14) -0.0003(12) 0.0061(12) -0.0043(13)
C30 0.0385(18) 0.0256(15) 0.0197(14) 0.0016(12) 0.0013(12) 0.0056(13)
C31 0.0248(15) 0.0242(15) 0.0225(14) -0.0043(11) 0.0031(11) 0.0035(12)
C32 0.0248(15) 0.0216(13) 0.0170(13) -0.0039(11) 0.0068(11) -0.0041(11)
C33 0.046(2) 0.049(2) 0.0241(17) 0.0068(16) 0.0089(15) -0.0086(17)
C34 0.0271(17) 0.0357(18) 0.0329(17) 0.0015(14) 0.0047(13) 0.0071(14)
C35 0.0179(13) 0.0170(13) 0.0217(13) 0.0016(11) 0.0031(10) 0.0017(10)
C36 0.0194(14) 0.0173(13) 0.0219(14) 0.0021(11) 0.0061(11) 0.0013(10)
C37 0.0264(15) 0.0155(13) 0.0226(14) 0.0007(11) 0.0052(11) 0.0019(11)
C38 0.0269(15) 0.0175(14) 0.0254(15) -0.0013(11) 0.0009(12) -0.0053(11)
C39 0.0211(15) 0.0255(15) 0.0250(15) 0.0023(12) 0.0041(11) -0.0020(11)
C40 0.0205(14) 0.0200(14) 0.0192(13) -0.0008(10) 0.0056(10) -0.0019(11)
C41 0.0329(16) 0.0168(14) 0.0306(16) -0.0048(12) 0.0073(13) 0.0000(12)
C42 0.0295(17) 0.0356(18) 0.0278(16) -0.0025(14) 0.0050(13) -0.0119(14)
C43 0.0124(10) 0.0198(11) 0.0192(11) -0.0028(17) 0.0044(8) -0.0007(17)
C44 0.0139(13) 0.0170(14) 0.0254(16) -0.0011(12) 0.0058(11) -0.0015(10)
C45 0.0114(14) 0.0270(16) 0.0217(17) 0.0073(13) 0.0029(11) 0.0032(11)
C46 0.0167(15) 0.0267(17) 0.0139(15) 0.0024(12) 0.0037(11) 0.0051(12)
C47 0.0204(14) 0.0220(15) 0.0203(14) 0.0016(12) 0.0055(11) 0.0037(11)
C48 0.0167(14) 0.0176(15) 0.0197(15) 0.0029(11) 0.0044(11) 0.0000(10)
C49 0.0217(15) 0.0300(16) 0.0264(15) 0.0080(13) 0.0072(12) 0.0032(12)
C50 0.0426(19) 0.0227(16) 0.0208(14) 0.0000(12) 0.0099(13) 0.0037(13)
C51 0.0230(15) 0.0197(12) 0.0147(13) -0.0036(10) 0.0091(11) -0.0001(11)
C52 0.0221(14) 0.0194(14) 0.0188(13) -0.0031(11) 0.0091(11) -0.0044(11)
C53 0.0240(15) 0.0188(14) 0.0194(13) -0.0021(11) 0.0088(11) 0.0004(11)
C54 0.0179(15) 0.0230(16) 0.0228(15) -0.0013(12) 0.0059(11) 0.0007(12)
C55 0.0222(15) 0.0181(14) 0.0213(14) -0.0036(10) 0.0078(12) -0.0053(10)
C56 0.0226(15) 0.0190(12) 0.0189(13) -0.0021(10) 0.0090(11) 0.0008(11)
C57 0.0250(16) 0.0238(15) 0.0258(16) 0.0040(12) 0.0038(12) 0.0012(12)
C58 0.0229(16) 0.0247(16) 0.0329(17) 0.0005(13) 0.0093(13) -0.0026(12)
F1 0.0662(19) 0.148(3) 0.0531(16) 0.0306(18) 0.0289(14) -0.027(2)
F2 0.145(4) 0.094(3) 0.125(3) 0.075(3) 0.093(3) 0.035(2)
F3 0.244(5) 0.143(3) 0.0486(17) -0.052(2) 0.091(3) -0.133(4)
F4 0.0560(17) 0.137(3) 0.104(2) 0.079(2) 0.0328(17) 0.0568(19)
F5 0.0271(13) 0.0680(18) 0.159(3) -0.052(2) 0.0110(15) -0.0072(12)
F6 0.0347(14) 0.099(2) 0.0590(16) -0.0233(15) 0.0191(12) 0.0087(13)
F7 0.0608(14) 0.0347(12) 0.0257(10) -0.0006(9) 0.0187(9) 0.0044(10)
F8 0.0611(14) 0.0409(12) 0.0579(14) -0.0322(10) 0.0279(11) -0.0237(11)
F9 0.0465(12) 0.0504(13) 0.0401(11) -0.0088(10) 0.0082(9) 0.0240(10)
F10 0.0267(11) 0.0562(14) 0.0570(14) 0.0088(11) 0.0176(10) 0.0028(10)
F11 0.0532(15) 0.0744(18) 0.094(2) -0.0499(16) 0.0425(14) -0.0465(14)
F12 0.0405(12) 0.0656(15) 0.0437(12) 0.0222(11) 0.0159(9) -0.0079(10)
F13 0.0291(10) 0.0454(12) 0.0539(13) 0.0263(10) 0.0028(9) -0.0102(9)
F14 0.0300(10) 0.0362(10) 0.0409(11) 0.0196(9) 0.0093(8) 0.0139(8)
F15 0.0614(14) 0.0461(12) 0.0246(10) 0.0134(9) 0.0193(9) 0.0076(10)
F16 0.130(3) 0.0290(11) 0.0320(11) -0.0088(9) 0.0406(14) 0.0035(13)
F17 0.0548(14) 0.0242(10) 0.0630(14) -0.0089(9) 0.0106(11) -0.0119(9)
F18 0.0569(14) 0.0263(10) 0.0484(12) -0.0017(9) 0.0032(10) 0.0170(9)
F19 0.0343(11) 0.0240(10) 0.0842(17) 0.0172(10) 0.0079(11) -0.0001(8)
F20 0.0683(16) 0.0401(12) 0.0380(11) 0.0076(9) -0.0149(11) 0.0070(11)
F21 0.0538(13) 0.0448(12) 0.0559(13) 0.0164(10) 0.0290(11) 0.0275(11)
F22 0.0192(10) 0.0296(10) 0.100(2) 0.0071(11) 0.0100(11) -0.0057(8)
F23 0.0326(10) 0.0180(9) 0.0544(13) -0.0041(8) 0.0135(9) -0.0043(7)
F24 0.0842(18) 0.0432(12) 0.0391(12) 0.0040(10) 0.0247(12) -0.0308(12)

loop_
_atom_type_symbol
_atom_type_scat_dispersion_real
_atom_type_scat_dispersion_imag
_atom_type_scat_Cromer_Mann_a1
_atom_type_scat_Cromer_Mann_b1
_atom_type_scat_Cromer_Mann_a2
_atom_type_scat_Cromer_Mann_b2
_atom_type_scat_Cromer_Mann_a3
_atom_type_scat_Cromer_Mann_b3
_atom_type_scat_Cromer_Mann_a4
_atom_type_scat_Cromer_Mann_b4
_atom_type_scat_Cromer_Mann_c
_atom_type_scat_source
C 0.0181 0.0091 2.3100 20.8439 1.0200 10.2075 1.5886 0.5687 0.8650 51.6512 0.2156 'International Tables Vol C 4.2.6.8 and 6.1.1.4'
H 0.0000 0.0000 0.4930 10.5109 0.3229 26.1257 0.1402 3.1424 0.0408 57.7998 0.0030 'International Tables Vol C 4.2.6.8 and 6.1.1.4'
B 0.0090 0.0039 2.0545 23.2185 1.3326 1.0210 1.0979 60.3498 0.7068 0.1403 -0.1932 'International Tables Vol C 4.2.6.8 and 6.1.1.4'
N 0.0311 0.0180 12.2126 0.0057 3.1322 9.8933 2.0125 28.9975 1.1663 0.5826 -11.5290 'International Tables Vol C 4.2.6.8 and 6.1.1.4'
O 0.0492 0.0322 3.0485 13.2771 2.2868 5.7011 1.5463 0.3239 0.8670 32.9089 0.2508 'International Tables Vol C 4.2.6.8 and 6.1.1.4'
F 0.0727 0.0534 3.5392 10.2825 2.6412 4.2944 1.5170 0.2615 1.0243 26.1476 0.2776 'International Tables Vol C 4.2.6.8 and 6.1.1.4'
P 0.2955 0.4335 6.4345 1.9067 4.1791 27.1570 1.7800 0.5260 1.4908 68.1645 1.1149 'International Tables Vol C 4.2.6.8 and 6.1.1.4'
Ir -4.7710 6.5667 27.3049 1.5928 16.7296 8.8655 15.6115 0.4179 5.8338 45.0011 11.4722 'International Tables Vol C 4.2.6.8 and 6.1.1.4'

loop_
_geom_angle_atom_site_label_1
_geom_angle_atom_site_label_2
_geom_angle_atom_site_label_3
_geom_angle
_geom_angle_publ_flag
C4 C1 H11 109.2 no
C4 C1 H13 110.7 no
H11 C1 H13 109.0 no
C4 C1 H12 110.9 no
H11 C1 H12 108.3 no
H13 C1 H12 108.7 no
C4 C2 H23 109.9 no
C4 C2 H21 111.7 no
H23 C2 H21 106.8 no
C4 C2 H22 111.5 no
H23 C2 H22 108.2 no
H21 C2 H22 108.7 no
C4 C3 H32 108.6 no
C4 C3 H31 110.7 no
H32 C3 H31 107.2 no
C4 C3 H33 112.5 no
H32 C3 H33 109.1 no
H31 C3 H33 108.7 no
C2 C4 C1 106.9(3) yes
C2 C4 C3 109.2(3) yes
C1 C4 C3 109.6(3) yes
C2 C4 P1 107.4(2) yes
C1 C4 P1 110.2(2) yes
C3 C4 P1 113.3(3) yes
C8 C5 H52 108.6 no
C8 C5 H51 112.6 no
H52 C5 H51 107.4 no
C8 C5 H53 111.1 no
H52 C5 H53 108.1 no
H51 C5 H53 109.0 no
C8 C6 H63 110.5 no
C8 C6 H61 111.6 no
H63 C6 H61 108.9 no
C8 C6 H62 108.5 no
H63 C6 H62 107.4 no
H61 C6 H62 109.9 no
C8 C7 H72 110.4 no
C8 C7 H71 111.4 no
H72 C7 H71 107.5 no
C8 C7 H73 112.8 no
H72 C7 H73 106.9 no
H71 C7 H73 107.4 no
C7 C8 C5 109.8(3) yes
C7 C8 C6 107.6(3) yes
C5 C8 C6 109.1(3) yes
C7 C8 P1 106.0(2) yes
C5 C8 P1 109.6(2) yes
C6 C8 P1 114.6(3) yes
C10 C9 P1 108.1(2) yes
C10 C9 H92 110.0 no
P1 C9 H92 110.8 no
C10 C9 H91 109.2 no
P1 C9 H91 110.5 no
H92 C9 H91 108.2 no
C9 C10 N1 124.1(3) yes
C9 C10 O1 117.8(3) yes
N1 C10 O1 118.1(3) yes
C12 C11 O1 104.5(2) yes
C12 C11 H112 112.6 no
O1 C11 H112 110.8 no
C12 C11 H111 107.9 no
O1 C11 H111 108.4 no
H112 C11 H111 112.3 no
C11 C12 C13 113.0(3) yes
C11 C12 N1 101.6(3) yes
C13 C12 N1 113.6(3) yes
C11 C12 H121 108.6 no
C13 C12 H121 110.6 no
N1 C12 H121 108.9 no
C12 C13 C14 119.9(5) yes
C12 C13 C18 121.4(4) yes
C14 C13 C18 118.7(4) yes
C13 C14 C15 120.8(5) yes
C13 C14 H141 118.9 no
C15 C14 H141 120.3 no
C14 C15 C16 120.4(5) yes
C14 C15 H151 120.1 no
C16 C15 H151 119.5 no
C15 C16 C17 121.2(4) yes
C15 C16 H161 119.2 no
C17 C16 H161 119.6 no
C16 C17 C18 118.6(6) yes
C16 C17 H171 121.1 no
C18 C17 H171 120.3 no
C17 C18 C13 120.3(4) yes
C17 C18 H181 120.1 no
C13 C18 H181 119.7 no
P1 Ir1 N1 81.27(7) yes
P1 Ir1 C19 100.33(8) yes
N1 Ir1 C19 160.76(11) yes
P1 Ir1 C20 97.32(12) yes
N1 Ir1 C20 160.87(11) yes
C19 Ir1 C20 38.35(13) yes
P1 Ir1 C23 164.85(9) yes
N1 Ir1 C23 96.86(10) yes
C19 Ir1 C23 86.42(11) yes
C20 Ir1 C23 79.49(13) yes
P1 Ir1 C24 157.91(9) yes
N1 Ir1 C24 91.14(10) yes
C19 Ir1 C24 80.25(12) yes
C20 Ir1 C24 96.47(15) yes
C23 Ir1 C24 36.36(13) yes
C8 P1 C4 112.94(16) yes
C8 P1 C9 102.22(14) yes
C4 P1 C9 102.48(16) yes
C8 P1 Ir1 119.97(12) yes
C4 P1 Ir1 115.18(12) yes
C9 P1 Ir1 100.26(11) yes
C12 N1 Ir1 132.3(2) yes
C12 N1 C10 107.7(2) yes
Ir1 N1 C10 119.7(2) yes
C11 O1 C10 106.4(2) yes
Ir1 C19 C20 70.64(15) yes
Ir1 C19 C26 114.0(2) yes
C20 C19 C26 125.5(3) yes
Ir1 C19 H191 115.3 no
C20 C19 H191 114.0 no
C26 C19 H191 111.5 no
Ir1 C20 C19 71.00(15) yes
Ir1 C20 C21 110.79(18) yes
C19 C20 C21 125.7(4) yes
Ir1 C20 H201 114.4 no
C19 C20 H201 114.2 no
C21 C20 H201 113.2 no
C20 C21 C22 112.1(3) yes
C20 C21 H211 108.9 no
C22 C21 H211 108.9 no
C20 C21 H212 109.0 no
C22 C21 H212 110.2 no
H211 C21 H212 107.7 no
C21 C22 C23 111.5(3) yes
C21 C22 H222 109.1 no
C23 C22 H222 109.1 no
C21 C22 H221 109.3 no
C23 C22 H221 108.7 no
H222 C22 H221 109.0 no
C22 C23 Ir1 112.5(2) yes
C22 C23 C24 125.4(3) yes
Ir1 C23 C24 70.58(18) yes
C22 C23 H231 112.7 no
Ir1 C23 H231 112.5 no
C24 C23 H231 115.3 no
Ir1 C24 C23 73.06(18) yes
Ir1 C24 C25 108.8(2) yes
C23 C24 C25 125.3(3) yes
Ir1 C24 H241 112.7 no
C23 C24 H241 116.3 no
C25 C24 H241 112.7 no
C24 C25 C26 112.1(3) yes
C24 C25 H251 108.5 no
C26 C25 H251 109.0 no
C24 C25 H252 107.6 no
C26 C25 H252 110.2 no
H251 C25 H252 109.4 no
C25 C26 C19 112.2(3) yes
C25 C26 H262 107.9 no
C19 C26 H262 108.9 no
C25 C26 H261 108.9 no
C19 C26 H261 109.3 no
H262 C26 H261 109.5 no
C27 B1 C35 102.2(2) yes
C27 B1 C43 110.7(2) yes
C35 B1 C43 112.2(2) yes
C27 B1 C51 115.0(2) yes
C35 B1 C51 113.3(2) yes
C43 B1 C51 103.7(2) yes
B1 C27 C28 126.1(3) yes
B1 C27 C32 118.4(2) yes
C28 C27 C32 115.1(3) yes
C27 C28 C29 122.4(3) yes
C27 C28 H281 119.2 no
C29 C28 H281 118.4 no
C28 C29 C30 121.0(3) yes
C28 C29 C33 120.1(3) yes
C30 C29 C33 118.8(3) yes
C29 C30 C31 118.1(3) yes
C29 C30 H301 121.2 no
C31 C30 H301 120.6 no
C30 C31 C32 120.3(3) yes
C30 C31 C34 121.0(3) yes
C32 C31 C34 118.7(3) yes
C27 C32 C31 123.0(3) yes
C27 C32 H321 118.5 no
C31 C32 H321 118.5 no
C29 C33 F1 113.1(3) yes
C29 C33 F2 113.4(3) yes
F1 C33 F2 101.3(4) yes
C29 C33 F3 112.8(3) yes
F1 C33 F3 106.5(4) yes
F2 C33 F3 109.0(4) yes
C31 C34 F4 113.1(3) yes
C31 C34 F5 112.2(3) yes
F4 C34 F5 108.8(4) yes
C31 C34 F6 112.2(3) yes
F4 C34 F6 105.2(3) yes
F5 C34 F6 104.9(3) yes
B1 C35 C36 120.9(2) yes
B1 C35 C40 122.4(2) yes
C36 C35 C40 115.8(3) yes
C35 C36 C37 122.2(3) yes
C35 C36 H361 118.9 no
C37 C36 H361 118.9 no
C36 C37 C38 121.0(3) yes
C36 C37 C41 118.4(3) yes
C38 C37 C41 120.5(3) yes
C37 C38 C39 117.4(3) yes
C37 C38 H381 120.7 no
C39 C38 H381 121.8 no
C38 C39 C40 121.4(3) yes
C38 C39 C42 120.6(3) yes
C40 C39 C42 118.1(3) yes
C35 C40 C39 122.1(3) yes
C35 C40 H401 118.9 no
C39 C40 H401 118.9 no
C37 C41 F7 112.2(2) yes
C37 C41 F8 113.2(3) yes
F7 C41 F8 107.0(3) yes
C37 C41 F9 112.8(3) yes
F7 C41 F9 105.0(3) yes
F8 C41 F9 106.1(3) yes
C39 C42 F10 110.4(3) yes
C39 C42 F11 114.3(3) yes
F10 C42 F11 105.0(3) yes
C39 C42 F12 112.6(3) yes
F10 C42 F12 103.8(3) yes
F11 C42 F12 110.0(3) yes
B1 C43 C44 122.0(3) yes
B1 C43 C48 121.8(3) yes
C44 C43 C48 115.9(3) yes
C43 C44 C45 122.1(3) yes
C43 C44 H441 118.7 no
C45 C44 H441 119.1 no
C44 C45 C46 121.1(3) yes
C44 C45 C49 118.2(3) yes
C46 C45 C49 120.7(3) yes
C45 C46 C47 117.9(3) yes
C45 C46 H461 120.3 no
C47 C46 H461 121.8 no
C46 C47 C48 120.8(3) yes
C46 C47 C50 120.7(3) yes
C48 C47 C50 118.5(3) yes
C43 C48 C47 122.3(3) yes
C43 C48 H481 118.6 no
C47 C48 H481 119.2 no
C45 C49 F13 112.4(3) yes
C45 C49 F14 112.5(2) yes
F13 C49 F14 106.0(3) yes
C45 C49 F15 112.9(3) yes
F13 C49 F15 106.1(2) yes
F14 C49 F15 106.3(2) yes
C47 C50 F16 113.2(3) yes
C47 C50 F17 111.8(3) yes
F16 C50 F17 106.2(3) yes
C47 C50 F18 112.3(3) yes
F16 C50 F18 107.9(3) yes
F17 C50 F18 105.1(3) yes
B1 C51 C52 121.2(2) yes
B1 C51 C56 122.6(3) yes
C52 C51 C56 115.6(3) yes
C51 C52 C53 122.2(3) yes
C51 C52 H521 119.4 no
C53 C52 H521 118.4 no
C52 C53 C54 120.6(3) yes
C52 C53 C57 121.9(3) yes
C54 C53 C57 117.4(3) yes
C53 C54 C55 118.1(3) yes
C53 C54 H541 120.6 no
C55 C54 H541 121.3 no
C54 C55 C56 120.8(3) yes
C54 C55 C58 120.8(3) yes
C56 C55 C58 118.3(3) yes
C55 C56 C51 122.6(3) yes
C55 C56 H561 118.6 no
C51 C56 H561 118.9 no
C53 C57 F19 113.1(3) yes
C53 C57 F20 111.5(3) yes
F19 C57 F20 105.6(3) yes
C53 C57 F21 112.5(3) yes
F19 C57 F21 107.8(3) yes
F20 C57 F21 105.7(3) yes
C55 C58 F22 112.1(3) yes
C55 C58 F23 112.5(2) yes
F22 C58 F23 106.9(3) yes
C55 C58 F24 112.5(3) yes
F22 C58 F24 106.9(3) yes
F23 C58 F24 105.6(3) yes

loop_
_geom_bond_atom_site_label_1
_geom_bond_atom_site_label_2
_geom_bond_distance
_geom_bond_publ_flag
C1 C4 1.534(5) yes
C1 H11 0.953 no
C1 H13 0.954 no
C1 H12 0.952 no
C2 C4 1.539(5) yes
C2 H23 0.961 no
C2 H21 0.940 no
C2 H22 0.954 no
C3 C4 1.519(5) yes
C3 H32 0.955 no
C3 H31 0.957 no
C3 H33 0.956 no
C4 P1 1.884(3) yes
C5 C8 1.535(5) yes
C5 H52 0.954 no
C5 H51 0.954 no
C5 H53 0.950 no
C6 C8 1.529(5) yes
C6 H63 0.949 no
C6 H61 0.945 no
C6 H62 0.955 no
C7 C8 1.539(5) yes
C7 H72 0.953 no
C7 H71 0.956 no
C7 H73 0.935 no
C8 P1 1.885(3) yes
C9 C10 1.480(4) yes
C9 P1 1.846(3) yes
C9 H92 0.953 no
C9 H91 0.961 no
C10 N1 1.286(4) yes
C10 O1 1.323(4) yes
C11 C12 1.548(5) yes
C11 O1 1.465(4) yes
C11 H112 0.950 no
C11 H111 0.962 no
C12 C13 1.512(4) yes
C12 N1 1.501(4) yes
C12 H121 0.951 no
C13 C14 1.393(6) yes
C13 C18 1.370(7) yes
C14 C15 1.371(8) yes
C14 H141 0.918 no
C15 C16 1.335(10) yes
C15 H151 0.916 no
C16 C17 1.389(9) yes
C16 H161 0.927 no
C17 C18 1.404(6) yes
C17 H171 0.905 no
C18 H181 0.918 no
Ir1 P1 2.3251(7) yes
Ir1 N1 2.106(2) yes
Ir1 C19 2.147(3) yes
Ir1 C20 2.143(2) yes
Ir1 C23 2.219(3) yes
Ir1 C24 2.188(3) yes
C19 C20 1.409(5) yes
C19 C26 1.523(5) yes
C19 H191 0.999 no
C20 C21 1.505(4) yes
C20 H201 0.981 no
C21 C22 1.525(5) yes
C21 H211 0.953 no
C21 H212 0.944 no
C22 C23 1.513(4) yes
C22 H222 0.974 no
C22 H221 0.953 no
C23 C24 1.375(5) yes
C23 H231 0.962 no
C24 C25 1.521(5) yes
C24 H241 0.970 no
C25 C26 1.523(5) yes
C25 H251 0.938 no
C25 H252 0.941 no
C26 H262 0.964 no
C26 H261 0.969 no
B1 C27 1.641(4) yes
B1 C35 1.642(4) yes
B1 C43 1.648(4) yes
B1 C51 1.632(4) yes
C27 C28 1.396(4) yes
C27 C32 1.401(4) yes
C28 C29 1.389(4) yes
C28 H281 0.932 no
C29 C30 1.382(5) yes
C29 C33 1.506(5) yes
C30 C31 1.385(5) yes
C30 H301 0.928 no
C31 C32 1.388(4) yes
C31 C34 1.505(4) yes
C32 H321 0.944 no
C33 F1 1.318(5) yes
C33 F2 1.306(5) yes
C33 F3 1.265(5) yes
C34 F4 1.315(4) yes
C34 F5 1.306(5) yes
C34 F6 1.321(4) yes
C35 C36 1.395(4) yes
C35 C40 1.400(4) yes
C36 C37 1.392(4) yes
C36 H361 0.919 no
C37 C38 1.387(4) yes
C37 C41 1.497(4) yes
C38 C39 1.388(4) yes
C38 H381 0.920 no
C39 C40 1.382(4) yes
C39 C42 1.503(4) yes
C40 H401 0.930 no
C41 F7 1.328(4) yes
C41 F8 1.328(4) yes
C41 F9 1.343(4) yes
C42 F10 1.368(4) yes
C42 F11 1.313(4) yes
C42 F12 1.327(4) yes
C43 C44 1.399(5) yes
C43 C48 1.398(5) yes
C44 C45 1.387(5) yes
C44 H441 0.927 no
C45 C46 1.389(4) yes
C45 C49 1.495(4) yes
C46 C47 1.385(4) yes
C46 H461 0.927 no
C47 C48 1.392(4) yes
C47 C50 1.496(4) yes
C48 H481 0.925 no
C49 F13 1.341(4) yes
C49 F14 1.337(4) yes
C49 F15 1.346(4) yes
C50 F16 1.327(4) yes
C50 F17 1.340(4) yes
C50 F18 1.331(4) yes
C51 C52 1.405(4) yes
C51 C56 1.391(4) yes
C52 C53 1.395(4) yes
C52 H521 0.932 no
C53 C54 1.393(4) yes
C53 C57 1.503(4) yes
C54 C55 1.379(4) yes
C54 H541 0.934 no
C55 C56 1.397(4) yes
C55 C58 1.505(4) yes
C56 H561 0.929 no
C57 F19 1.330(4) yes
C57 F20 1.339(4) yes
C57 F21 1.319(4) yes
C58 F22 1.326(4) yes
C58 F23 1.338(4) yes
C58 F24 1.332(4) yes

loop_
_geom_hbond_atom_site_label_D
_geom_hbond_atom_site_label_H
_geom_hbond_atom_site_label_A
_geom_hbond_angle_DHA
_geom_hbond_distance_DH
_geom_hbond_distance_HA
_geom_hbond_distance_DA
_geom_hbond_publ_flag
C23 H231 C13 137.3(2) 0.962 2.550 3.322(5) yes
C23 H231 C14 152.6(2) 0.962 2.592 3.475(5) yes
